data_4507266
loop_
_publ_author_name
'Hou, Lei'
'Liu, Bin'
'Jia, Li-Na'
'Wei, Lei'
'Wang, Yao-Yu'
'Shi, Qi-Zhen'

_publ_section_title
;
 Two New (3,6)-Connected Frameworks Based on an Unsymmetrical Tritopic
 Pyridyldicarboxylate Ligand and Co2Dimer: Structures, Magnetic, and
 Sorption Properties
;
_journal_issue 2
_journal_name_full 'Crystal Growth &amp; Design'
_journal_page_first 701
_journal_paper_doi 10.1021/cg301413u
_journal_volume 13
_journal_year 2013
_chemical_formula_sum 'C52 H44 Co4 N4 O24'
_chemical_formula_weight 1344.63
_chemical_name_systematic
;
 ?
;
_space_group_IT_number 2
_symmetry_cell_setting triclinic
_symmetry_space_group_name_Hall '-P 1'
_symmetry_space_group_name_H-M 'P -1'
_atom_sites_solution_hydrogens geom
_atom_sites_solution_primary direct
_atom_sites_solution_secondary difmap
_audit_creation_method SHELXL-97
_cell_angle_alpha 106.593(6)
_cell_angle_beta 96.038(6)
_cell_angle_gamma 92.975(6)
_cell_formula_units_Z 2
_cell_length_a 6.404(3)
_cell_length_b 16.046(7)
_cell_length_c 25.698(11)
_cell_measurement_reflns_used 1916
_cell_measurement_temperature 296(2)
_cell_measurement_theta_max 26.67
_cell_measurement_theta_min 2.65
_cell_volume 2507.4(19)
_computing_structure_refinement 'SHELXL-97 (Sheldrick, 1997)'
_computing_structure_solution 'SHELXS-97 (Sheldrick, 1990)'
_diffrn_ambient_temperature 296(2)
_diffrn_measured_fraction_theta_full 0.973
_diffrn_measured_fraction_theta_max 0.973
_diffrn_radiation_monochromator graphite
_diffrn_radiation_source 'fine-focus sealed tube'
_diffrn_radiation_type MoK\a
_diffrn_radiation_wavelength 0.71073
_diffrn_reflns_av_R_equivalents 0.0488
_diffrn_reflns_av_sigmaI/netI 0.1058
_diffrn_reflns_limit_h_max 7
_diffrn_reflns_limit_h_min -7
_diffrn_reflns_limit_k_max 12
_diffrn_reflns_limit_k_min -19
_diffrn_reflns_limit_l_max 31
_diffrn_reflns_limit_l_min -31
_diffrn_reflns_number 13455
_diffrn_reflns_theta_full 26.00
_diffrn_reflns_theta_max 26.00
_diffrn_reflns_theta_min 1.67
_exptl_absorpt_coefficient_mu 1.398
_exptl_absorpt_correction_T_max 0.8964
_exptl_absorpt_correction_T_min 0.7674
_exptl_absorpt_correction_type multi-scan
_exptl_absorpt_process_details sadabs
_exptl_crystal_colour purple
_exptl_crystal_density_diffrn 1.781
_exptl_crystal_density_method 'not measured'
_exptl_crystal_description sheet
_exptl_crystal_F_000 1368
_exptl_crystal_size_max 0.20
_exptl_crystal_size_mid 0.14
_exptl_crystal_size_min 0.08
_refine_diff_density_max 1.047
_refine_diff_density_min -1.032
_refine_diff_density_rms 0.305
_refine_ls_extinction_method none
_refine_ls_goodness_of_fit_ref 1.050
_refine_ls_hydrogen_treatment constr
_refine_ls_matrix_type full
_refine_ls_number_parameters 758
_refine_ls_number_reflns 9565
_refine_ls_number_restraints 0
_refine_ls_restrained_S_all 1.050
_refine_ls_R_factor_all 0.1079
_refine_ls_R_factor_gt 0.0707
_refine_ls_shift/su_max 0.001
_refine_ls_shift/su_mean 0.000
_refine_ls_structure_factor_coef Fsqd
_refine_ls_weighting_details 'calc w=1/[\s^2^(Fo^2^)+(0.1836P)^2^+0.0000P] where P=(Fo^2^+2Fc^2^)/3'
_refine_ls_weighting_scheme calc
_refine_ls_wR_factor_gt 0.1578
_refine_ls_wR_factor_ref 0.1939
_reflns_number_gt 6167
_reflns_number_total 9565
_reflns_threshold_expression >2sigma(I)
_cod_data_source_file cg301413u_si_003.cif
_cod_data_source_block 2
_cod_original_cell_volume 2507.5(18)
_cod_original_sg_symbol_H-M P-1
_cod_database_code 4507266

loop_
_symmetry_equiv_pos_as_xyz
'x, y, z'
'-x, -y, -z'

loop_
_atom_site_label
_atom_site_type_symbol
_atom_site_fract_x
_atom_site_fract_y
_atom_site_fract_z
_atom_site_U_iso_or_equiv
_atom_site_adp_type
_atom_site_occupancy
_atom_site_symmetry_multiplicity
_atom_site_calc_flag
_atom_site_refinement_flags
Co1 Co 0.95203(16) 0.36274(7) 0.03472(4) 0.0210(3) Uani 1 1 d .
Co2 Co 0.94140(16) 0.14928(7) -0.02083(4) 0.0212(3) Uani 1 1 d .
Co3 Co 1.51368(16) 0.32432(7) 0.46718(4) 0.0211(3) Uani 1 1 d .
Co4 Co 1.48401(16) 0.16963(7) 0.52936(4) 0.0210(3) Uani 1 1 d .
N1 N 0.7480(10) 0.3461(4) 0.0938(2) 0.0221(14) Uani 1 1 d .
N2 N 1.7051(10) 0.7540(4) 0.4124(2) 0.0220(14) Uani 1 1 d .
N3 N 0.1431(10) 0.1651(4) -0.0810(2) 0.0215(14) Uani 1 1 d .
N4 N 0.7049(10) 0.2489(4) 0.4084(2) 0.0220(14) Uani 1 1 d .
O1 O 1.3427(9) 0.3484(4) 0.4012(2) 0.0317(14) Uani 1 1 d .
O2 O 1.0984(9) 0.4317(4) 0.4383(2) 0.0294(13) Uani 1 1 d .
O3 O 0.1203(8) 0.2549(3) 0.0441(2) 0.0234(12) Uani 1 1 d .
O4 O 0.1161(9) 0.1992(4) 0.1143(2) 0.0373(15) Uani 1 1 d .
O5 O 1.1317(9) 0.4537(4) 0.1000(2) 0.0332(14) Uani 1 1 d .
O6 O 1.4060(9) 0.5002(4) 0.0663(2) 0.0305(13) Uani 1 1 d .
O7 O 2.3184(8) 0.7157(3) 0.4660(2) 0.0222(11) Uani 1 1 d .
O8 O 2.3071(9) 0.5942(4) 0.3958(2) 0.0337(14) Uani 1 1 d .
O9 O 0.7705(8) 0.2554(3) -0.0296(2) 0.0224(12) Uani 1 1 d .
O10 O 0.7855(9) 0.3016(4) -0.1034(2) 0.0332(14) Uani 1 1 d .
O11 O -0.3537(8) 0.1442(4) -0.4041(2) 0.0297(13) Uani 1 1 d .
O12 O -0.0890(9) 0.0653(4) -0.4326(2) 0.0324(14) Uani 1 1 d .
O13 O 0.2251(9) -0.0536(4) 0.0841(2) 0.0365(15) Uani 1 1 d .
O14 O 0.5156(9) -0.0086(4) 0.0564(2) 0.0384(16) Uani 1 1 d .
O15 O 1.3165(8) 0.2109(3) 0.4638(2) 0.0222(11) Uani 1 1 d .
O16 O 1.3147(9) 0.0928(4) 0.3916(2) 0.0354(15) Uani 1 1 d .
O1W O 0.7459(9) 0.4516(4) 0.0188(2) 0.0334(14) Uani 1 1 d .
H1W1 H 0.6354 0.4628 0.0342 0.050 Uiso 1 1 d R
H1W2 H 0.7062 0.4344 -0.0155 0.050 Uiso 1 1 d R
O2W O 1.1200(9) 0.3731(4) -0.0290(2) 0.0323(14) Uani 1 1 d .
H2W2 H 1.0416 0.3516 -0.0593 0.048 Uiso 1 1 d R
H2W1 H 1.1609 0.4258 -0.0259 0.048 Uiso 1 1 d R
O3W O 0.7638(9) 0.1362(4) 0.0413(2) 0.0308(13) Uani 1 1 d .
H3W1 H 0.7171 0.0835 0.0358 0.046 Uiso 1 1 d R
H3W2 H 0.8553 0.1535 0.0694 0.046 Uiso 1 1 d R
O4W O 1.1604(10) 0.0692(4) -0.0008(3) 0.0382(15) Uani 1 1 d .
H4W2 H 1.1254 0.0424 0.0216 0.09(5) Uiso 1 1 d R
H4W1 H 1.2424 0.0440 -0.0232 0.138 Uiso 1 1 d R
O5W O 1.7397(9) 0.4285(4) 0.4810(2) 0.0312(14) Uani 1 1 d .
H5W1 H 1.8511 0.4252 0.4655 0.047 Uiso 1 1 d R
H5W2 H 1.7601 0.4722 0.5095 0.047 Uiso 1 1 d R
O6W O 1.3563(9) 0.3989(4) 0.5301(2) 0.0360(15) Uani 1 1 d .
H6W1 H 1.3795 0.4539 0.5375 0.054 Uiso 1 1 d R
H6W2 H 1.4112 0.3863 0.5581 0.054 Uiso 1 1 d R
O8W O 1.6373(9) 0.0943(4) 0.4664(2) 0.0322(14) Uani 1 1 d .
H8W2 H 1.5569 0.0836 0.4364 0.048 Uiso 1 1 d R
H8W1 H 1.6704 0.0463 0.4714 0.048 Uiso 1 1 d R
O7W O 1.2534(9) 0.0665(4) 0.5172(2) 0.0317(14) Uani 1 1 d .
H7W2 H 1.2079 0.0495 0.4832 0.048 Uiso 1 1 d R
H7W1 H 1.1468 0.0745 0.5346 0.048 Uiso 1 1 d R
C1 C 0.8292(12) 0.3527(6) 0.1445(3) 0.0274(18) Uani 1 1 d .
H1A H 0.9679 0.3762 0.1560 0.033 Uiso 1 1 calc R
C2 C 0.7168(12) 0.3262(5) 0.1814(3) 0.0272(18) Uani 1 1 d .
C3 C 0.5099(13) 0.2907(5) 0.1644(3) 0.0291(18) Uani 1 1 d .
H3A H 0.4322 0.2708 0.1877 0.035 Uiso 1 1 calc R
C4 C 0.4216(12) 0.2858(5) 0.1118(3) 0.0239(17) Uani 1 1 d .
C5 C 0.5453(12) 0.3146(5) 0.0778(3) 0.0239(17) Uani 1 1 d .
H5A H 0.4853 0.3121 0.0428 0.029 Uiso 1 1 calc R
C6 C 0.2001(13) 0.2436(5) 0.0894(3) 0.0254(18) Uani 1 1 d .
C7 C 1.0278(14) 0.3101(6) 0.2437(3) 0.036(2) Uani 1 1 d .
H7A H 1.0883 0.2811 0.2130 0.043 Uiso 1 1 calc R
C8 C 1.1368(14) 0.3248(6) 0.2961(3) 0.033(2) Uani 1 1 d .
H8A H 1.2693 0.3045 0.2999 0.039 Uiso 1 1 calc R
C9 C 1.0509(12) 0.3688(5) 0.3418(3) 0.0260(18) Uani 1 1 d .
C10 C 0.8520(13) 0.3969(6) 0.3355(3) 0.033(2) Uani 1 1 d .
H10A H 0.7929 0.4266 0.3664 0.040 Uiso 1 1 calc R
C11 C 0.7403(13) 0.3816(6) 0.2848(3) 0.032(2) Uani 1 1 d .
H11A H 0.6051 0.3995 0.2815 0.039 Uiso 1 1 calc R
C12 C 0.8295(13) 0.3390(6) 0.2380(3) 0.0291(19) Uani 1 1 d .
C13 C 1.1732(12) 0.3851(5) 0.3978(3) 0.0249(18) Uani 1 1 d .
C14 C 1.6233(13) 0.7103(5) 0.3609(3) 0.0257(18) Uani 1 1 d .
H14A H 1.4886 0.7208 0.3483 0.031 Uiso 1 1 calc R
C15 C 1.7293(13) 0.6508(6) 0.3258(3) 0.0283(18) Uani 1 1 d .
C16 C 1.9312(12) 0.6350(5) 0.3450(3) 0.0261(18) Uani 1 1 d .
H16A H 2.0059 0.5941 0.3226 0.031 Uiso 1 1 calc R
C17 C 2.0191(12) 0.6806(5) 0.3975(3) 0.0244(17) Uani 1 1 d .
C18 C 1.9037(12) 0.7407(5) 0.4293(3) 0.0233(17) Uani 1 1 d .
H18A H 1.9655 0.7736 0.4639 0.028 Uiso 1 1 calc R
C19 C 2.2298(12) 0.6619(5) 0.4206(3) 0.0206(16) Uani 1 1 d .
C20 C 1.6291(13) 0.6075(5) 0.2687(3) 0.0288(19) Uani 1 1 d .
C21 C 1.4177(14) 0.5717(7) 0.2605(4) 0.042(2) Uani 1 1 d .
H21A H 1.3452 0.5735 0.2903 0.050 Uiso 1 1 calc R
C22 C 1.3189(13) 0.5336(6) 0.2073(3) 0.033(2) Uani 1 1 d .
H22A H 1.1808 0.5088 0.2017 0.039 Uiso 1 1 calc R
C23 C 1.4242(12) 0.5322(5) 0.1627(3) 0.0243(17) Uani 1 1 d .
C24 C 1.6303(13) 0.5667(6) 0.1711(3) 0.036(2) Uani 1 1 d .
H24A H 1.7017 0.5657 0.1413 0.044 Uiso 1 1 calc R
C25 C 1.7329(14) 0.6032(6) 0.2239(3) 0.035(2) Uani 1 1 d .
H25A H 1.8734 0.6249 0.2289 0.042 Uiso 1 1 calc R
C27 C 0.0671(13) 0.1535(5) -0.1335(3) 0.0274(18) Uani 1 1 d .
H27A H -0.0718 0.1305 -0.1452 0.033 Uiso 1 1 calc R
C28 C 0.1848(13) 0.1740(5) -0.1710(3) 0.0255(18) Uani 1 1 d .
C29 C 0.3918(13) 0.2107(6) -0.1516(3) 0.0306(19) Uani 1 1 d .
H29A H 0.4746 0.2279 -0.1749 0.037 Uiso 1 1 calc R
C30 C 0.4731(12) 0.2213(5) -0.0981(3) 0.0223(16) Uani 1 1 d .
C31 C 0.3452(13) 0.1956(5) -0.0644(3) 0.0269(18) Uani 1 1 d .
H31A H 0.4015 0.1997 -0.0289 0.032 Uiso 1 1 calc R
C32 C 0.6945(12) 0.2623(5) -0.0772(3) 0.0256(18) Uani 1 1 d .
C33 C 0.0910(13) 0.1590(6) -0.2283(3) 0.0290(19) Uani 1 1 d .
C34 C -0.1092(14) 0.1820(7) -0.2410(3) 0.041(2) Uani 1 1 d .
H34A H -0.1857 0.2088 -0.2129 0.049 Uiso 1 1 calc R
C35 C -0.1976(14) 0.1659(6) -0.2951(4) 0.039(2) Uani 1 1 d .
H35A H -0.3336 0.1807 -0.3026 0.046 Uiso 1 1 calc R
C36 C -0.0878(12) 0.1286(5) -0.3373(3) 0.0248(17) Uani 1 1 d .
C37 C 0.1148(13) 0.1057(6) -0.3249(3) 0.0315(19) Uani 1 1 d .
H37A H 0.1912 0.0797 -0.3532 0.038 Uiso 1 1 calc R
C38 C 0.2036(14) 0.1210(6) -0.2712(3) 0.035(2) Uani 1 1 d .
H38A H 0.3394 0.1058 -0.2638 0.042 Uiso 1 1 calc R
C39 C -0.1831(13) 0.1099(5) -0.3959(3) 0.0255(18) Uani 1 1 d .
C40 C 0.6297(13) 0.2078(5) 0.3561(3) 0.0269(18) Uani 1 1 d .
H40A H 0.4962 0.2189 0.3430 0.032 Uiso 1 1 calc R
C26 C 1.3123(12) 0.4924(5) 0.1048(3) 0.0237(17) Uani 1 1 d .
C41 C 0.7410(12) 0.1492(5) 0.3201(3) 0.0232(17) Uani 1 1 d .
C42 C 0.9398(12) 0.1324(5) 0.3411(3) 0.0272(18) Uani 1 1 d .
H42A H 1.0163 0.0918 0.3191 0.033 Uiso 1 1 calc R
C43 C 1.0226(12) 0.1757(5) 0.3944(3) 0.0228(17) Uani 1 1 d .
C44 C 0.9025(12) 0.2341(5) 0.4265(3) 0.0261(18) Uani 1 1 d .
H44A H 0.9597 0.2646 0.4621 0.031 Uiso 1 1 calc R
C45 C 1.2344(12) 0.1578(5) 0.4174(3) 0.0239(17) Uani 1 1 d .
C46 C 0.6533(13) 0.1087(6) 0.2614(3) 0.0307(19) Uani 1 1 d .
C47 C 0.4386(14) 0.0826(7) 0.2475(3) 0.043(2) Uani 1 1 d .
H47A H 0.3491 0.0914 0.2744 0.052 Uiso 1 1 calc R
C48 C 0.3591(13) 0.0429(6) 0.1926(3) 0.038(2) Uani 1 1 d .
H48A H 0.2161 0.0250 0.1832 0.045 Uiso 1 1 calc R
C49 C 0.4912(13) 0.0298(5) 0.1516(3) 0.0279(18) Uani 1 1 d .
C50 C 0.7065(13) 0.0574(6) 0.1661(3) 0.0304(19) Uani 1 1 d .
H50A H 0.7963 0.0503 0.1393 0.037 Uiso 1 1 calc R
C51 C 0.7846(13) 0.0954(6) 0.2211(3) 0.0303(19) Uani 1 1 d .
H51A H 0.9280 0.1120 0.2307 0.036 Uiso 1 1 calc R
C52 C 0.4059(13) -0.0128(5) 0.0922(3) 0.0271(18) Uani 1 1 d .

loop_
_atom_site_aniso_label
_atom_site_aniso_U_11
_atom_site_aniso_U_22
_atom_site_aniso_U_33
_atom_site_aniso_U_23
_atom_site_aniso_U_13
_atom_site_aniso_U_12
Co1 0.0226(6) 0.0220(6) 0.0164(5) 0.0053(4) -0.0030(4) -0.0029(4)
Co2 0.0222(6) 0.0227(6) 0.0165(5) 0.0048(4) -0.0031(4) -0.0026(4)
Co3 0.0223(6) 0.0238(6) 0.0154(5) 0.0054(4) -0.0038(4) -0.0003(4)
Co4 0.0224(6) 0.0241(6) 0.0154(5) 0.0062(4) -0.0027(4) 0.0002(4)
N1 0.022(3) 0.026(4) 0.017(3) 0.008(3) -0.003(3) 0.000(3)
N2 0.024(3) 0.024(3) 0.013(3) 0.002(3) -0.007(3) -0.004(3)
N3 0.024(4) 0.021(3) 0.021(3) 0.010(3) -0.002(3) 0.000(3)
N4 0.024(3) 0.024(3) 0.015(3) 0.003(3) -0.003(3) -0.005(3)
O1 0.029(3) 0.046(4) 0.020(3) 0.010(3) -0.005(2) 0.008(3)
O2 0.029(3) 0.041(3) 0.014(3) 0.004(2) -0.003(2) -0.002(3)
O3 0.020(3) 0.023(3) 0.025(3) 0.007(2) -0.005(2) -0.002(2)
O4 0.033(3) 0.050(4) 0.032(3) 0.022(3) -0.005(3) -0.012(3)
O5 0.032(3) 0.040(4) 0.021(3) 0.005(3) -0.008(2) -0.012(3)
O6 0.026(3) 0.046(4) 0.021(3) 0.014(3) -0.003(2) 0.001(3)
O7 0.021(3) 0.028(3) 0.017(3) 0.007(2) -0.001(2) 0.002(2)
O8 0.033(3) 0.027(3) 0.031(3) -0.001(3) -0.011(3) 0.004(3)
O9 0.021(3) 0.029(3) 0.015(3) 0.007(2) -0.006(2) 0.000(2)
O10 0.034(3) 0.042(4) 0.027(3) 0.021(3) -0.005(3) -0.011(3)
O11 0.025(3) 0.046(4) 0.020(3) 0.015(3) -0.004(2) 0.006(3)
O12 0.030(3) 0.041(4) 0.020(3) 0.001(3) 0.000(3) -0.003(3)
O13 0.023(3) 0.053(4) 0.023(3) 0.000(3) -0.003(2) -0.011(3)
O14 0.037(4) 0.062(4) 0.015(3) 0.014(3) 0.000(3) -0.011(3)
O15 0.021(3) 0.025(3) 0.019(3) 0.006(2) -0.003(2) 0.002(2)
O16 0.031(3) 0.039(4) 0.029(3) 0.000(3) -0.006(3) 0.009(3)
O1W 0.038(3) 0.041(4) 0.024(3) 0.015(3) 0.002(3) 0.007(3)
O2W 0.032(3) 0.032(3) 0.030(3) 0.008(3) 0.001(3) -0.009(3)
O3W 0.031(3) 0.031(3) 0.029(3) 0.006(3) 0.005(3) -0.005(2)
O4W 0.045(4) 0.041(4) 0.041(4) 0.025(3) 0.017(3) 0.016(3)
O5W 0.030(3) 0.031(3) 0.026(3) -0.001(3) 0.005(3) -0.008(2)
O6W 0.051(4) 0.034(3) 0.027(3) 0.015(3) 0.002(3) 0.013(3)
O8W 0.042(4) 0.032(3) 0.022(3) 0.009(3) -0.005(3) 0.007(3)
O7W 0.032(3) 0.036(3) 0.026(3) 0.006(3) 0.008(3) -0.003(3)
C1 0.020(4) 0.040(5) 0.019(4) 0.007(4) -0.003(3) -0.006(3)
C2 0.024(4) 0.034(5) 0.020(4) 0.008(3) -0.009(3) 0.000(3)
C3 0.031(5) 0.034(5) 0.024(4) 0.012(4) -0.001(4) 0.003(4)
C4 0.020(4) 0.030(4) 0.019(4) 0.002(3) 0.000(3) 0.002(3)
C5 0.028(4) 0.031(4) 0.011(4) 0.005(3) -0.003(3) 0.002(3)
C6 0.029(4) 0.027(4) 0.021(4) 0.012(3) -0.005(3) 0.000(3)
C7 0.033(5) 0.059(6) 0.020(4) 0.017(4) 0.001(4) 0.009(4)
C8 0.034(5) 0.040(5) 0.027(5) 0.014(4) -0.002(4) 0.007(4)
C9 0.024(4) 0.038(5) 0.015(4) 0.010(3) -0.006(3) 0.001(3)
C10 0.029(5) 0.046(5) 0.020(4) 0.003(4) 0.000(4) 0.005(4)
C11 0.025(4) 0.051(6) 0.021(4) 0.013(4) -0.002(3) 0.008(4)
C12 0.024(4) 0.038(5) 0.024(4) 0.012(4) -0.005(3) -0.011(3)
C13 0.028(4) 0.027(4) 0.020(4) 0.010(3) -0.004(3) -0.007(3)
C14 0.029(4) 0.034(5) 0.012(4) 0.007(3) -0.009(3) 0.002(3)
C15 0.030(5) 0.034(5) 0.018(4) 0.007(4) -0.006(3) 0.000(4)
C16 0.021(4) 0.029(4) 0.021(4) 0.000(3) -0.007(3) -0.003(3)
C17 0.028(4) 0.025(4) 0.018(4) 0.008(3) -0.006(3) -0.005(3)
C18 0.028(4) 0.028(4) 0.015(4) 0.009(3) -0.004(3) 0.003(3)
C19 0.022(4) 0.024(4) 0.015(4) 0.009(3) -0.007(3) -0.005(3)
C20 0.028(5) 0.032(5) 0.020(4) 0.001(3) -0.005(3) 0.005(3)
C21 0.030(5) 0.065(7) 0.025(5) 0.007(5) 0.002(4) -0.007(5)
C22 0.023(4) 0.048(6) 0.021(4) 0.007(4) -0.009(3) -0.007(4)
C23 0.021(4) 0.031(4) 0.018(4) 0.005(3) -0.003(3) 0.001(3)
C24 0.027(5) 0.058(6) 0.018(4) 0.004(4) 0.002(4) -0.006(4)
C25 0.028(5) 0.047(6) 0.020(4) 0.003(4) -0.008(4) -0.012(4)
C27 0.029(4) 0.028(4) 0.019(4) 0.003(3) -0.009(3) -0.008(3)
C28 0.033(5) 0.026(4) 0.015(4) 0.007(3) -0.007(3) -0.002(3)
C29 0.026(4) 0.041(5) 0.024(4) 0.011(4) -0.003(4) 0.001(4)
C30 0.019(4) 0.026(4) 0.018(4) 0.002(3) 0.000(3) 0.000(3)
C31 0.032(5) 0.028(4) 0.019(4) 0.007(3) -0.009(3) 0.000(3)
C32 0.022(4) 0.031(4) 0.019(4) 0.001(3) -0.003(3) 0.004(3)
C33 0.029(4) 0.040(5) 0.017(4) 0.013(4) -0.011(3) -0.005(4)
C34 0.028(5) 0.076(7) 0.021(4) 0.018(5) -0.002(4) 0.010(5)
C35 0.031(5) 0.054(6) 0.030(5) 0.016(4) -0.006(4) 0.000(4)
C36 0.026(4) 0.032(4) 0.013(4) 0.006(3) -0.008(3) -0.001(3)
C37 0.030(5) 0.040(5) 0.020(4) 0.003(4) 0.000(4) 0.003(4)
C38 0.026(5) 0.049(6) 0.030(5) 0.013(4) 0.000(4) 0.004(4)
C39 0.031(5) 0.025(4) 0.022(4) 0.015(4) -0.007(4) -0.004(3)
C40 0.026(4) 0.034(5) 0.023(4) 0.014(4) -0.003(3) 0.004(3)
C26 0.026(4) 0.020(4) 0.019(4) 0.000(3) -0.006(3) 0.003(3)
C41 0.024(4) 0.028(4) 0.018(4) 0.009(3) -0.001(3) 0.001(3)
C42 0.018(4) 0.032(5) 0.024(4) -0.001(4) 0.003(3) -0.005(3)
C43 0.028(4) 0.021(4) 0.020(4) 0.008(3) -0.001(3) -0.001(3)
C44 0.028(4) 0.033(5) 0.016(4) 0.008(3) -0.003(3) -0.004(3)
C45 0.024(4) 0.029(4) 0.018(4) 0.009(3) -0.005(3) -0.006(3)
C46 0.021(4) 0.039(5) 0.024(4) 0.000(4) -0.005(3) -0.001(4)
C47 0.032(5) 0.066(7) 0.019(4) -0.008(4) 0.002(4) -0.003(5)
C48 0.019(4) 0.056(6) 0.027(5) -0.002(4) -0.004(4) -0.002(4)
C49 0.040(5) 0.024(4) 0.017(4) 0.006(3) -0.007(4) -0.004(3)
C50 0.025(4) 0.040(5) 0.025(4) 0.009(4) 0.005(4) -0.003(4)
C51 0.027(5) 0.037(5) 0.024(4) 0.007(4) -0.004(4) -0.001(4)
C52 0.031(5) 0.023(4) 0.025(4) 0.008(3) -0.006(4) -0.005(3)

loop_
_atom_type_symbol
_atom_type_description
_atom_type_scat_dispersion_real
_atom_type_scat_dispersion_imag
_atom_type_scat_source
C C 0.0033 0.0016 'International Tables Vol C Tables 4.2.6.8 and 6.1.1.4'
H H 0.0000 0.0000 'International Tables Vol C Tables 4.2.6.8 and 6.1.1.4'
N N 0.0061 0.0033 'International Tables Vol C Tables 4.2.6.8 and 6.1.1.4'
O O 0.0106 0.0060 'International Tables Vol C Tables 4.2.6.8 and 6.1.1.4'
Co Co 0.3494 0.9721 'International Tables Vol C Tables 4.2.6.8 and 6.1.1.4'

loop_
_geom_angle_atom_site_label_1
_geom_angle_atom_site_label_2
_geom_angle_atom_site_label_3
_geom_angle
_geom_angle_site_symmetry_1
_geom_angle_site_symmetry_3
O5 Co1 O1W 94.5(2) . .
O5 Co1 O2W 99.9(2) . .
O1W Co1 O2W 91.0(2) . .
O5 Co1 O3 94.5(2) . 1_655
O1W Co1 O3 170.2(2) . 1_655
O2W Co1 O3 91.3(2) . 1_655
O5 Co1 N1 86.0(2) . .
O1W Co1 N1 86.1(2) . .
O2W Co1 N1 173.6(2) . .
O3 Co1 N1 90.7(2) 1_655 .
O5 Co1 O9 173.5(2) . .
O1W Co1 O9 91.0(2) . .
O2W Co1 O9 83.3(2) . .
O3 Co1 O9 79.71(19) 1_655 .
N1 Co1 O9 91.0(2) . .
O13 Co2 O4W 95.3(3) 2_655 .
O13 Co2 O3W 97.7(2) 2_655 .
O4W Co2 O3W 91.6(2) . .
O13 Co2 O9 97.9(2) 2_655 .
O4W Co2 O9 166.3(2) . .
O3W Co2 O9 90.2(2) . .
O13 Co2 N3 85.4(2) 2_655 1_655
O4W Co2 N3 86.1(2) . 1_655
O3W Co2 N3 176.3(2) . 1_655
O9 Co2 N3 91.4(2) . 1_655
O13 Co2 O3 177.4(2) 2_655 1_655
O4W Co2 O3 86.2(2) . 1_655
O3W Co2 O3 84.4(2) . 1_655
O9 Co2 O3 80.44(19) . 1_655
N3 Co2 O3 92.6(2) 1_655 1_655
O1 Co3 O5W 95.5(2) . .
O1 Co3 O6W 99.0(2) . .
O5W Co3 O6W 89.8(2) . .
O1 Co3 O15 94.6(2) . .
O5W Co3 O15 169.8(2) . .
O6W Co3 O15 89.8(2) . .
O1 Co3 N4 86.4(2) . 1_655
O5W Co3 N4 87.2(2) . 1_655
O6W Co3 N4 174.1(2) . 1_655
O15 Co3 N4 92.2(2) . 1_655
O1 Co3 O7 173.9(2) . 2_966
O5W Co3 O7 90.1(2) . 2_966
O6W Co3 O7 83.4(2) . 2_966
O15 Co3 O7 79.76(19) . 2_966
N4 Co3 O7 91.5(2) 1_655 2_966
O11 Co4 O7W 93.6(2) 1_756 .
O11 Co4 O8W 100.2(2) 1_756 .
O7W Co4 O8W 90.6(2) . .
O11 Co4 O7 95.5(2) 1_756 2_966
O7W Co4 O7 170.3(2) . 2_966
O8W Co4 O7 91.2(2) . 2_966
O11 Co4 N2 85.6(2) 1_756 2_866
O7W Co4 N2 86.3(2) . 2_866
O8W Co4 N2 173.5(2) . 2_866
O7 Co4 N2 90.9(2) 2_966 2_866
O11 Co4 O15 174.0(2) 1_756 .
O7W Co4 O15 90.8(2) . .
O8W Co4 O15 83.9(2) . .
O7 Co4 O15 79.93(19) 2_966 .
N2 Co4 O15 90.5(2) 2_866 .
C1 N1 C5 118.2(7) . .
C1 N1 Co1 120.0(5) . .
C5 N1 Co1 120.9(5) . .
C14 N2 C18 117.7(7) . .
C14 N2 Co4 121.9(5) . 2_866
C18 N2 Co4 119.9(5) . 2_866
C27 N3 C31 118.4(7) . .
C27 N3 Co2 122.1(5) . 1_455
C31 N3 Co2 119.2(5) . 1_455
C40 N4 C44 117.6(7) . .
C40 N4 Co3 123.1(5) . 1_455
C44 N4 Co3 118.8(5) . 1_455
C13 O1 Co3 130.9(5) . .
C6 O3 Co1 126.6(5) . 1_455
C6 O3 Co2 121.9(5) . 1_455
Co1 O3 Co2 99.8(2) 1_455 1_455
C26 O5 Co1 132.1(5) . .
C19 O7 Co4 123.7(5) . 2_966
C19 O7 Co3 124.0(5) . 2_966
Co4 O7 Co3 99.7(2) 2_966 2_966
C32 O9 Co2 122.6(5) . .
C32 O9 Co1 123.4(5) . .
Co2 O9 Co1 100.0(2) . .
C39 O11 Co4 134.8(5) . 1_354
C52 O13 Co2 135.0(6) . 2_655
C45 O15 Co3 120.8(5) . .
C45 O15 Co4 123.8(5) . .
Co3 O15 Co4 100.6(2) . .
Co1 O1W H1W1 123.5 . .
Co1 O1W H1W2 106.2 . .
H1W1 O1W H1W2 106.4 . .
Co1 O2W H2W2 108.9 . .
Co1 O2W H2W1 112.2 . .
H2W2 O2W H2W1 109.1 . .
Co2 O3W H3W1 111.3 . .
Co2 O3W H3W2 101.5 . .
H3W1 O3W H3W2 111.5 . .
Co2 O4W H4W2 115.3 . .
Co2 O4W H4W1 121.8 . .
H4W2 O4W H4W1 116.0 . .
Co3 O5W H5W1 123.5 . .
Co3 O5W H5W2 125.3 . .
H5W1 O5W H5W2 107.7 . .
Co3 O6W H6W1 115.7 . .
Co3 O6W H6W2 102.9 . .
H6W1 O6W H6W2 105.4 . .
Co4 O8W H8W2 108.8 . .
Co4 O8W H8W1 113.0 . .
H8W2 O8W H8W1 108.9 . .
Co4 O7W H7W2 107.2 . .
Co4 O7W H7W1 119.6 . .
H7W2 O7W H7W1 107.4 . .
N1 C1 C2 123.1(7) . .
N1 C1 H1A 118.4 . .
C2 C1 H1A 118.4 . .
C3 C2 C1 118.7(7) . .
C3 C2 C12 124.2(7) . .
C1 C2 C12 117.1(7) . .
C4 C3 C2 118.6(8) . .
C4 C3 H3A 120.7 . .
C2 C3 H3A 120.7 . .
C3 C4 C5 118.8(7) . .
C3 C4 C6 121.5(7) . .
C5 C4 C6 119.6(7) . .
N1 C5 C4 122.6(7) . .
N1 C5 H5A 118.7 . .
C4 C5 H5A 118.7 . .
O4 C6 O3 125.5(7) . .
O4 C6 C4 118.0(7) . .
O3 C6 C4 116.5(7) . .
C12 C7 C8 119.6(8) . .
C12 C7 H7A 120.2 . .
C8 C7 H7A 120.2 . .
C9 C8 C7 120.9(8) . .
C9 C8 H8A 119.6 . .
C7 C8 H8A 119.6 . .
C8 C9 C10 119.0(7) . .
C8 C9 C13 119.8(7) . .
C10 C9 C13 121.2(7) . .
C11 C10 C9 121.2(8) . .
C11 C10 H10A 119.4 . .
C9 C10 H10A 119.4 . .
C10 C11 C12 120.1(8) . .
C10 C11 H11A 120.0 . .
C12 C11 H11A 120.0 . .
C7 C12 C11 119.2(7) . .
C7 C12 C2 119.3(8) . .
C11 C12 C2 121.5(8) . .
O2 C13 O1 123.7(7) . .
O2 C13 C9 118.3(7) . .
O1 C13 C9 118.0(7) . .
N2 C14 C15 123.1(7) . .
N2 C14 H14A 118.4 . .
C15 C14 H14A 118.4 . .
C14 C15 C16 118.2(7) . .
C14 C15 C20 119.4(7) . .
C16 C15 C20 122.4(8) . .
C17 C16 C15 119.4(8) . .
C17 C16 H16A 120.3 . .
C15 C16 H16A 120.3 . .
C18 C17 C16 118.5(7) . .
C18 C17 C19 120.4(7) . .
C16 C17 C19 121.0(7) . .
N2 C18 C17 123.0(7) . .
N2 C18 H18A 118.5 . .
C17 C18 H18A 118.5 . .
O8 C19 O7 123.8(7) . .
O8 C19 C17 118.4(6) . .
O7 C19 C17 117.8(7) . .
C25 C20 C21 119.0(8) . .
C25 C20 C15 122.5(8) . .
C21 C20 C15 118.5(8) . .
C22 C21 C20 119.3(8) . .
C22 C21 H21A 120.3 . .
C20 C21 H21A 120.3 . .
C23 C22 C21 120.7(8) . .
C23 C22 H22A 119.6 . .
C21 C22 H22A 119.6 . .
C24 C23 C22 119.5(7) . .
C24 C23 C26 120.4(7) . .
C22 C23 C26 120.1(7) . .
C23 C24 C25 120.6(8) . .
C23 C24 H24A 119.7 . .
C25 C24 H24A 119.7 . .
C20 C25 C24 120.8(8) . .
C20 C25 H25A 119.6 . .
C24 C25 H25A 119.6 . .
N3 C27 C28 123.4(7) . .
N3 C27 H27A 118.3 . .
C28 C27 H27A 118.3 . .
C27 C28 C29 116.9(7) . .
C27 C28 C33 120.4(7) . .
C29 C28 C33 122.7(7) . .
C30 C29 C28 120.4(8) . .
C30 C29 H29A 119.8 . .
C28 C29 H29A 119.8 . .
C29 C30 C31 118.3(7) . .
C29 C30 C32 120.1(7) . .
C31 C30 C32 121.6(7) . .
N3 C31 C30 122.6(7) . .
N3 C31 H31A 118.7 . .
C30 C31 H31A 118.7 . .
O10 C32 O9 124.7(7) . .
O10 C32 C30 119.8(7) . .
O9 C32 C30 115.4(7) . .
C34 C33 C38 118.1(7) . .
C34 C33 C28 121.6(8) . .
C38 C33 C28 120.3(8) . .
C33 C34 C35 121.1(9) . .
C33 C34 H34A 119.5 . .
C35 C34 H34A 119.5 . .
C36 C35 C34 121.0(8) . .
C36 C35 H35A 119.5 . .
C34 C35 H35A 119.5 . .
C35 C36 C37 118.4(7) . .
C35 C36 C39 121.4(7) . .
C37 C36 C39 120.3(7) . .
C38 C37 C36 121.1(8) . .
C38 C37 H37A 119.5 . .
C36 C37 H37A 119.5 . .
C37 C38 C33 120.4(8) . .
C37 C38 H38A 119.8 . .
C33 C38 H38A 119.8 . .
O12 C39 O11 124.8(7) . .
O12 C39 C36 118.8(7) . .
O11 C39 C36 116.4(7) . .
N4 C40 C41 123.6(7) . .
N4 C40 H40A 118.2 . .
C41 C40 H40A 118.2 . .
O6 C26 O5 125.3(7) . .
O6 C26 C23 117.7(7) . .
O5 C26 C23 117.0(7) . .
C42 C41 C40 117.0(7) . .
C42 C41 C46 121.8(7) . .
C40 C41 C46 121.1(7) . .
C43 C42 C41 120.3(8) . .
C43 C42 H42A 119.9 . .
C41 C42 H42A 119.9 . .
C42 C43 C44 118.4(7) . .
C42 C43 C45 120.7(7) . .
C44 C43 C45 120.8(7) . .
N4 C44 C43 122.9(7) . .
N4 C44 H44A 118.5 . .
C43 C44 H44A 118.5 . .
O16 C45 O15 125.0(7) . .
O16 C45 C43 118.1(7) . .
O15 C45 C43 116.8(7) . .
C51 C46 C47 119.8(8) . .
C51 C46 C41 120.2(7) . .
C47 C46 C41 120.0(8) . .
C46 C47 C48 119.5(8) . .
C46 C47 H47A 120.3 . .
C48 C47 H47A 120.3 . .
C49 C48 C47 120.9(8) . .
C49 C48 H48A 119.5 . .
C47 C48 H48A 119.5 . .
C48 C49 C50 119.1(7) . .
C48 C49 C52 121.2(7) . .
C50 C49 C52 119.7(8) . .
C51 C50 C49 119.4(8) . .
C51 C50 H50A 120.3 . .
C49 C50 H50A 120.3 . .
C46 C51 C50 121.3(8) . .
C46 C51 H51A 119.4 . .
C50 C51 H51A 119.4 . .
O14 C52 O13 125.5(7) . .
O14 C52 C49 119.4(7) . .
O13 C52 C49 115.1(7) . .

loop_
_geom_bond_atom_site_label_1
_geom_bond_atom_site_label_2
_geom_bond_distance
_geom_bond_site_symmetry_2
Co1 O5 2.072(5) .
Co1 O1W 2.087(6) .
Co1 O2W 2.092(6) .
Co1 O3 2.143(5) 1_655
Co1 N1 2.166(6) .
Co1 O9 2.193(5) .
Co2 O13 2.044(6) 2_655
Co2 O4W 2.073(6) .
Co2 O3W 2.106(5) .
Co2 O9 2.124(5) .
Co2 N3 2.177(6) 1_655
Co2 O3 2.179(5) 1_655
Co3 O1 2.060(5) .
Co3 O5W 2.078(5) .
Co3 O6W 2.103(6) .
Co3 O15 2.135(5) .
Co3 N4 2.179(7) 1_655
Co3 O7 2.199(5) 2_966
Co4 O11 2.058(5) 1_756
Co4 O7W 2.091(6) .
Co4 O8W 2.093(6) .
Co4 O7 2.145(5) 2_966
Co4 N2 2.167(7) 2_866
Co4 O15 2.182(5) .
N1 C1 1.324(9) .
N1 C5 1.345(10) .
N2 C14 1.344(9) .
N2 C18 1.347(10) .
N2 Co4 2.167(7) 2_866
N3 C27 1.340(9) .
N3 C31 1.340(10) .
N3 Co2 2.177(6) 1_455
N4 C40 1.341(9) .
N4 C44 1.358(10) .
N4 Co3 2.179(7) 1_455
O1 C13 1.269(10) .
O2 C13 1.254(10) .
O3 C6 1.286(9) .
O3 Co1 2.143(5) 1_455
O3 Co2 2.179(5) 1_455
O4 C6 1.225(9) .
O5 C26 1.261(9) .
O6 C26 1.244(10) .
O7 C19 1.288(8) .
O7 Co4 2.145(5) 2_966
O7 Co3 2.199(5) 2_966
O8 C19 1.249(9) .
O9 C32 1.306(9) .
O10 C32 1.215(10) .
O11 C39 1.273(10) .
O11 Co4 2.058(5) 1_354
O12 C39 1.243(10) .
O13 C52 1.267(9) .
O13 Co2 2.044(6) 2_655
O14 C52 1.228(10) .
O15 C45 1.290(9) .
O16 C45 1.235(10) .
O1W H1W1 0.8499 .
O1W H1W2 0.8502 .
O2W H2W2 0.8503 .
O2W H2W1 0.8500 .
O3W H3W1 0.8499 .
O3W H3W2 0.8499 .
O4W H4W2 0.8502 .
O4W H4W1 0.8499 .
O5W H5W1 0.8501 .
O5W H5W2 0.8501 .
O6W H6W1 0.8500 .
O6W H6W2 0.8500 .
O8W H8W2 0.8500 .
O8W H8W1 0.8500 .
O7W H7W2 0.8503 .
O7W H7W1 0.8499 .
C1 C2 1.394(11) .
C1 H1A 0.9300 .
C2 C3 1.389(11) .
C2 C12 1.506(10) .
C3 C4 1.386(10) .
C3 H3A 0.9300 .
C4 C5 1.395(11) .
C4 C6 1.519(10) .
C5 H5A 0.9300 .
C7 C12 1.382(12) .
C7 C8 1.399(11) .
C7 H7A 0.9300 .
C8 C9 1.373(12) .
C8 H8A 0.9300 .
C9 C10 1.381(11) .
C9 C13 1.509(10) .
C10 C11 1.369(11) .
C10 H10A 0.9300 .
C11 C12 1.398(12) .
C11 H11A 0.9300 .
C14 C15 1.374(12) .
C14 H14A 0.9300 .
C15 C16 1.396(11) .
C15 C20 1.490(10) .
C16 C17 1.381(10) .
C16 H16A 0.9300 .
C17 C18 1.376(11) .
C17 C19 1.497(10) .
C18 H18A 0.9300 .
C20 C25 1.377(12) .
C20 C21 1.413(12) .
C21 C22 1.395(11) .
C21 H21A 0.9300 .
C22 C23 1.385(11) .
C22 H22A 0.9300 .
C23 C24 1.376(11) .
C23 C26 1.522(10) .
C24 C25 1.390(11) .
C24 H24A 0.9300 .
C25 H25A 0.9300 .
C27 C28 1.383(11) .
C27 H27A 0.9300 .
C28 C29 1.401(11) .
C28 C33 1.477(10) .
C29 C30 1.376(10) .
C29 H29A 0.9300 .
C30 C31 1.382(11) .
C30 C32 1.507(10) .
C31 H31A 0.9300 .
C33 C34 1.385(12) .
C33 C38 1.393(13) .
C34 C35 1.389(11) .
C34 H34A 0.9300 .
C35 C36 1.365(12) .
C35 H35A 0.9300 .
C36 C37 1.396(11) .
C36 C39 1.504(10) .
C37 C38 1.384(11) .
C37 H37A 0.9300 .
C38 H38A 0.9300 .
C40 C41 1.400(11) .
C40 H40A 0.9300 .
C41 C42 1.400(11) .
C41 C46 1.494(10) .
C42 C43 1.380(10) .
C42 H42A 0.9300 .
C43 C44 1.384(11) .
C43 C45 1.497(11) .
C44 H44A 0.9300 .
C46 C51 1.380(12) .
C46 C47 1.395(12) .
C47 C48 1.400(11) .
C47 H47A 0.9300 .
C48 C49 1.395(12) .
C48 H48A 0.9300 .
C49 C50 1.404(11) .
C49 C52 1.513(10) .
C50 C51 1.394(11) .
C50 H50A 0.9300 .
C51 H51A 0.9300 .
